data_1565107
loop_
_publ_author_name
'Mukherjee, Kallol'
'Grimblat, Nicolas'
'Sau, Somratan'
'Ghosh, Koushik'
'Shankar, Majji'
'Gandon, Vincent'
'Sahoo, Akhila K.'

_publ_section_title
;
 Kinetic resolution of sulfur-stereogenic sulfoximines by Pd(ii)--MPAA
 catalyzed C--H arylation and olefination
;
_journal_name_full 'Chemical Science'
_journal_paper_doi 10.1039/D1SC04299H
_journal_year 2021
_chemical_absolute_configuration unk
_chemical_formula_moiety 'C25 H32 N2 O5 S'
_chemical_formula_sum 'C25 H32 N2 O5 S'
_chemical_formula_weight 472.61
_space_group_crystal_system orthorhombic
_space_group_IT_number 19
_space_group_name_Hall 'P 2ac 2ab'
_space_group_name_H-M_alt 'P 21 21 21'
_symmetry_Int_Tables_number 19
_atom_sites_solution_primary dual
_audit_block_doi 10.5517/ccdc.csd.cc28st1y
_audit_creation_date 2021-09-11
_audit_creation_method
;
Olex2 1.3-ac4
(compiled 2018.12.18 svn.r3554 for Rigaku Oxford Diffraction, GUI svn.r1)
;
_audit_update_record
;
2021-09-11 deposited with the CCDC.	2021-10-20 downloaded from the CCDC.
;
_cell_angle_alpha 90
_cell_angle_beta 90
_cell_angle_gamma 90
_cell_formula_units_Z 4
_cell_length_a 9.2225(2)
_cell_length_b 15.1104(3)
_cell_length_c 18.1484(4)
_cell_measurement_reflns_used 14452
_cell_measurement_temperature 111(15)
_cell_measurement_theta_max 26.7550
_cell_measurement_theta_min 2.2360
_cell_volume 2529.08(9)
_computing_cell_refinement 'CrysAlisPro 1.171.40.35a (Rigaku OD, 2018)'
_computing_data_collection 'CrysAlisPro 1.171.40.35a (Rigaku OD, 2018)'
_computing_data_reduction 'CrysAlisPro 1.171.40.35a (Rigaku OD, 2018)'
_computing_molecular_graphics 'Olex2 (Dolomanov et al., 2009)'
_computing_publication_material 'Olex2 (Dolomanov et al., 2009)'
_computing_structure_refinement 'olex2.refine (Bourhis et al., 2015)'
_computing_structure_solution 'ShelXT (Sheldrick, 2015)'
_diffrn_ambient_environment N~2~
_diffrn_ambient_temperature 111(15)
_diffrn_detector 'CCD plate'
_diffrn_detector_area_resol_mean 10.0000
_diffrn_detector_type HyPix3000
_diffrn_measured_fraction_theta_full 0.9850
_diffrn_measured_fraction_theta_max 0.9850
_diffrn_measurement_details
;
List of Runs (angles in degrees, time in seconds):

  # Type    Start    End  Width  t~exp~   \w     \q     \k     \f   Frames
#--------------------------------------------------------------------------
  1  \w    -35.00   4.00   0.50   25.00    --  -14.97 -94.00  60.00   78
  2  \w    -53.00  43.00   0.50   25.00    --   16.22 -61.00  60.00  192
  3  \w    -34.00  13.00   0.50   25.00    --  -14.97 -94.00 120.00   94
  4  \w     43.00  80.00   0.50   25.00    --   16.22  35.00 142.00   74
  5  \w    -60.00   2.00   0.50   25.00    --  -14.97 110.00  -4.00  124
  6  \w    -51.00  44.00   0.50   25.00    --  -14.97  92.00 -90.00  190
  7  \w    -35.00  14.00   0.50   25.00    --   16.22 -94.00   0.00   98
  8  \w    -44.00  38.00   0.50   25.00    --   16.22 -45.00-150.00  164
;
_diffrn_measurement_device 'four-circle diffractometer'
_diffrn_measurement_device_type 'XtaLAB Synergy, Single source at offset/far, HyPix3000'
_diffrn_measurement_method '\w scans'
_diffrn_orient_matrix_type 'CrysAlisPro convention (1999,Acta A55,543-557)'
_diffrn_orient_matrix_UB_11 0.0466965000
_diffrn_orient_matrix_UB_12 -0.0093118000
_diffrn_orient_matrix_UB_13 -0.0301022000
_diffrn_orient_matrix_UB_21 -0.0589591000
_diffrn_orient_matrix_UB_22 -0.0187498000
_diffrn_orient_matrix_UB_23 -0.0196079000
_diffrn_orient_matrix_UB_31 -0.0161501000
_diffrn_orient_matrix_UB_32 0.0419916000
_diffrn_orient_matrix_UB_33 -0.0154140000
_diffrn_radiation_monochromator mirror
_diffrn_radiation_probe x-ray
_diffrn_radiation_type 'Mo K\a'
_diffrn_radiation_wavelength 0.71073
_diffrn_reflns_av_R_equivalents 0.0257
_diffrn_reflns_av_unetI/netI 0.0278
_diffrn_reflns_limit_h_max 11
_diffrn_reflns_limit_h_min -11
_diffrn_reflns_limit_k_max 18
_diffrn_reflns_limit_k_min -17
_diffrn_reflns_limit_l_max 22
_diffrn_reflns_limit_l_min -23
_diffrn_reflns_number 17182
_diffrn_reflns_theta_full 26.3699
_diffrn_reflns_theta_max 26.37
_diffrn_reflns_theta_min 2.24
_diffrn_source 'micro-focus sealed X-ray tube'
_diffrn_source_type 'PhotonJet (Mo) X-ray Source'
_exptl_absorpt_coefficient_mu 0.165
_exptl_absorpt_correction_T_max 1.00000
_exptl_absorpt_correction_T_min 0.65105
_exptl_absorpt_correction_type multi-scan
_exptl_absorpt_process_details
;
CrysAlisPro 1.171.40.35a (Rigaku Oxford Diffraction, 2018)
Empirical absorption correction using spherical harmonics,
 implemented in SCALE3 ABSPACK scaling algorithm.
;
_exptl_crystal_colour 'clear whiteish white'
_exptl_crystal_colour_lustre clear
_exptl_crystal_colour_modifier whiteish
_exptl_crystal_colour_primary white
_exptl_crystal_density_diffrn 1.2411
_exptl_crystal_description block
_exptl_crystal_F_000 1008.9858
_exptl_crystal_size_max 0.2
_exptl_crystal_size_mid 0.15
_exptl_crystal_size_min 0.1
_refine_diff_density_max 0.3602
_refine_diff_density_min -0.2472
_refine_diff_density_rms 0.0382
_refine_ls_abs_structure_details 'Flack, H. D. (1983). Acta Cryst. A39, 876-881.'
_refine_ls_abs_structure_Flack 0.04(5)
_refine_ls_d_res_high 0.8001
_refine_ls_d_res_low 9.0742
_refine_ls_goodness_of_fit_ref 1.0345
_refine_ls_hydrogen_treatment constr
_refine_ls_matrix_type full
_refine_ls_number_constraints 48
_refine_ls_number_parameters 306
_refine_ls_number_reflns 5105
_refine_ls_number_restraints 0
_refine_ls_restrained_S_all 1.0345
_refine_ls_R_factor_all 0.0313
_refine_ls_R_factor_gt 0.0298
_refine_ls_shift/su_max 0.0000
_refine_ls_shift/su_mean 0.0000
_refine_ls_structure_factor_coef Fsqd
_refine_ls_weighting_details 'w=1/[\s^2^(Fo^2^)+(0.0382P)^2^+0.5513P] where P=(Fo^2^+2Fc^2^)/3'
_refine_ls_weighting_scheme calc
_refine_ls_wR_factor_gt 0.0741
_refine_ls_wR_factor_ref 0.0749
_reflns_Friedel_coverage 0.972
_reflns_limit_h_max 11
_reflns_limit_h_min -11
_reflns_limit_k_max 18
_reflns_limit_k_min -18
_reflns_limit_l_max 22
_reflns_limit_l_min -22
_reflns_number_gt 4889
_reflns_number_total 5105
_reflns_threshold_expression I>=2u(I)
_cod_data_source_file d1sc04299h2.cif
_cod_data_source_block AKS95
_cod_original_sg_symbol_Hall ' P 2ac 2ab'
_cod_database_code 1565107
_chemical_oxdiff_formula 'C H N O S'
_reflns_odcompleteness_completeness 99.43
_reflns_odcompleteness_iscentric 1
_reflns_odcompleteness_theta 26.32
_olex2_refinement_description
;
1. Fixed Uiso
 At 1.2 times of:
  All C(H) groups
 At 1.5 times of:
  All C(H,H,H) groups
2.a Aromatic/amide H refined with riding coordinates:
 C5(H5), C7(H7), C8(H8), C2(H2), C3(H3), C17(H17), C18(H18), C19(H19)
2.b Idealised Me refined as rotating group:
 C20(H20a,H20b,H20c), C23(H23a,H23b,H23c), C25(H25a,H25b,H25c), C24(H24a,H24b,
 H24c), C10(H10a,H10b,H10c), C12(H12a,H12b,H12c), C13(H13a,H13b,H13c), C14(H14a,
 H14b,H14c)
;
_olex2_submission_special_instructions 'No special instructions were received'
_oxdiff_exptl_absorpt_empirical_details
;
Empirical correction (ABSPACK) includes:
- Absorption correction using spherical harmonics
- Frame scaling
;
_oxdiff_exptl_absorpt_empirical_full_max 1.414
_oxdiff_exptl_absorpt_empirical_full_min 0.741

loop_
_space_group_symop_id
_space_group_symop_operation_xyz
1 x,y,z
2 x+1/2,-y+1/2,-z
3 -x,y+1/2,-z+1/2
4 -x+1/2,-y,z+1/2

loop_
_atom_site_label
_atom_site_type_symbol
_atom_site_fract_x
_atom_site_fract_y
_atom_site_fract_z
_atom_site_U_iso_or_equiv
_atom_site_adp_type
_atom_site_occupancy
_atom_site_refinement_flags_posn
S1 S 0.68374(4) 0.66571(2) 0.17588(2) 0.01478(9) Uani 1.000000 .
O1 O 0.83340(12) 0.44803(7) 0.21805(6) 0.0213(2) Uani 1.000000 .
O3 O 0.78737(12) 0.71388(7) 0.13187(6) 0.0200(2) Uani 1.000000 .
O2 O 0.95018(13) 0.57998(8) 0.22375(7) 0.0263(3) Uani 1.000000 .
O5 O 0.29986(14) 0.99972(8) 0.09605(6) 0.0290(3) Uani 1.000000 .
O4 O 0.48788(15) 0.92640(9) 0.04754(6) 0.0329(3) Uani 1.000000 .
N1 N 0.70549(14) 0.56618(8) 0.19239(7) 0.0170(3) Uani 1.000000 .
N2 N 0.52526(16) 0.69277(9) 0.06092(8) 0.0245(3) Uani 1.000000 .
C6 C 0.58433(16) 0.81083(10) 0.25438(8) 0.0162(3) Uani 1.000000 .
C9 C 0.40213(18) 0.95047(10) 0.10299(9) 0.0197(3) Uani 1.000000 .
C5 C 0.54692(16) 0.85106(9) 0.32093(9) 0.0175(3) Uani 1.000000 .
H5 H 0.50246(16) 0.90629(9) 0.31977(9) 0.0210(4) Uiso 1.000000 R
C7 C 0.55109(16) 0.85386(9) 0.18349(8) 0.0161(3) Uani 1.000000 .
H7 H 0.60966(16) 0.84100(9) 0.14318(8) 0.0193(4) Uiso 1.000000 R
C21 C 0.84204(17) 0.53661(10) 0.21294(8) 0.0172(3) Uani 1.000000 .
C1 C 0.64966(16) 0.72637(10) 0.25805(8) 0.0157(3) Uani 1.000000 .
C15 C 0.50951(17) 0.66608(10) 0.13007(8) 0.0176(3) Uani 1.000000 .
C16 C 0.37929(17) 0.64417(10) 0.16444(9) 0.0197(3) Uani 1.000000 .
C8 C 0.44222(17) 0.90985(10) 0.17420(9) 0.0196(3) Uani 1.000000 .
H8 H 0.38718(17) 0.92465(10) 0.21533(9) 0.0236(4) Uiso 1.000000 R
C4 C 0.57365(17) 0.81162(10) 0.38927(8) 0.0178(3) Uani 1.000000 .
C2 C 0.67796(16) 0.68643(9) 0.32493(8) 0.0179(3) Uani 1.000000 .
H2 H 0.72118(16) 0.63086(9) 0.32645(8) 0.0215(4) Uiso 1.000000 R
C20 C 0.36369(19) 0.61144(12) 0.24225(9) 0.0262(4) Uani 1.000000 .
H20a H 0.4392(8) 0.5696(6) 0.2527(2) 0.0393(6) Uiso 1.000000 GR
H20b H 0.3709(13) 0.66047(16) 0.27569(10) 0.0393(6) Uiso 1.000000 GR
H20c H 0.2710(6) 0.5834(7) 0.2480(2) 0.0393(6) Uiso 1.000000 GR
C3 C 0.64173(18) 0.72947(11) 0.38980(8) 0.0200(3) Uani 1.000000 .
H3 H 0.66340(18) 0.70285(11) 0.43467(8) 0.0240(4) Uiso 1.000000 R
C22 C 0.96156(18) 0.39361(11) 0.23763(10) 0.0251(4) Uani 1.000000 .
C17 C 0.25573(19) 0.65607(11) 0.12066(10) 0.0269(4) Uani 1.000000 .
H17 H 0.16449(19) 0.64427(11) 0.14015(10) 0.0323(5) Uiso 1.000000 R
C18 C 0.2682(2) 0.68508(12) 0.04902(10) 0.0319(4) Uani 1.000000 .
H18 H 0.1861(2) 0.69355(12) 0.02014(10) 0.0383(5) Uiso 1.000000 R
C11 C 0.5301(2) 0.86052(11) 0.45997(9) 0.0248(4) Uani 1.000000 .
C19 C 0.4044(2) 0.70136(12) 0.02078(10) 0.0320(4) Uani 1.000000 .
H19 H 0.4126(2) 0.71903(12) -0.02813(10) 0.0384(5) Uiso 1.000000 R
C23 C 1.07328(18) 0.40077(12) 0.17725(11) 0.0301(4) Uani 1.000000 .
H23a H 1.0292(4) 0.3867(8) 0.13078(14) 0.0452(6) Uiso 1.000000 GR
H23b H 1.1106(10) 0.4600(3) 0.1757(5) 0.0452(6) Uiso 1.000000 GR
H23c H 1.1511(7) 0.3602(6) 0.1868(4) 0.0452(6) Uiso 1.000000 GR
C25 C 1.0206(2) 0.41989(14) 0.31249(10) 0.0377(5) Uani 1.000000 .
H25a H 1.0625(14) 0.4779(4) 0.3095(2) 0.0565(7) Uiso 1.000000 GR
H25b H 0.9431(4) 0.4201(9) 0.3479(2) 0.0565(7) Uiso 1.000000 GR
H25c H 1.0934(11) 0.3782(6) 0.3275(4) 0.0565(7) Uiso 1.000000 GR
C24 C 0.8970(2) 0.30097(12) 0.23903(13) 0.0410(5) Uani 1.000000 .
H24a H 0.8219(12) 0.2983(3) 0.2756(6) 0.0615(8) Uiso 1.000000 GR
H24b H 0.8570(15) 0.2873(4) 0.1915(3) 0.0615(8) Uiso 1.000000 GR
H24c H 0.9714(4) 0.25890(16) 0.2509(8) 0.0615(8) Uiso 1.000000 GR
C10 C 0.4447(3) 0.96079(17) -0.02344(11) 0.0529(7) Uani 1.000000 .
H10a H 0.5128(11) 0.9419(9) -0.06024(19) 0.0793(10) Uiso 1.000000 GR
H10b H 0.3499(8) 0.9390(9) -0.0357(4) 0.0793(10) Uiso 1.000000 GR
H10c H 0.4428(17) 1.02427(17) -0.0216(3) 0.0793(10) Uiso 1.000000 GR
C12 C 0.5336(3) 0.80073(15) 0.52722(11) 0.0488(6) Uani 1.000000 .
H12a H 0.4720(14) 0.7505(6) 0.5190(4) 0.0731(9) Uiso 1.000000 GR
H12b H 0.6311(4) 0.7810(9) 0.5357(5) 0.0731(9) Uiso 1.000000 GR
H12c H 0.4999(17) 0.8330(4) 0.5695(2) 0.0731(9) Uiso 1.000000 GR
C13 C 0.3742(3) 0.89446(17) 0.45278(11) 0.0511(6) Uani 1.000000 .
H13a H 0.3704(4) 0.9401(8) 0.4160(7) 0.0766(10) Uiso 1.000000 GR
H13b H 0.3118(4) 0.8466(3) 0.4386(9) 0.0766(10) Uiso 1.000000 GR
H13c H 0.3427(7) 0.9180(10) 0.4992(3) 0.0766(10) Uiso 1.000000 GR
C14 C 0.6313(3) 0.93868(18) 0.47095(13) 0.0671(9) Uani 1.000000 .
H14a H 0.7278(6) 0.91752(18) 0.4801(11) 0.1007(13) Uiso 1.000000 GR
H14b H 0.6312(18) 0.9748(8) 0.4274(5) 0.1007(13) Uiso 1.000000 GR
H14c H 0.5990(14) 0.9731(8) 0.5122(7) 0.1007(13) Uiso 1.000000 GR

loop_
_atom_site_aniso_label
_atom_site_aniso_U_11
_atom_site_aniso_U_22
_atom_site_aniso_U_33
_atom_site_aniso_U_12
_atom_site_aniso_U_13
_atom_site_aniso_U_23
S1 0.01458(16) 0.01441(17) 0.01535(16) 0.00097(13) -0.00003(15) 0.00000(14)
O1 0.0157(5) 0.0153(5) 0.0329(6) 0.0026(4) 0.0009(5) 0.0044(5)
O3 0.0198(6) 0.0206(6) 0.0196(5) -0.0001(5) 0.0042(5) 0.0017(4)
O2 0.0187(6) 0.0212(6) 0.0389(7) -0.0021(5) -0.0057(5) 0.0021(5)
O5 0.0331(7) 0.0302(6) 0.0236(6) 0.0161(6) -0.0036(5) 0.0003(5)
O4 0.0401(8) 0.0415(8) 0.0170(6) 0.0234(6) 0.0061(5) 0.0086(5)
N1 0.0159(6) 0.0141(6) 0.0209(6) 0.0003(5) -0.0001(5) -0.0009(5)
N2 0.0284(7) 0.0257(8) 0.0192(7) -0.0017(6) -0.0064(6) 0.0023(5)
C6 0.0143(7) 0.0162(7) 0.0182(7) -0.0018(6) 0.0006(6) 0.0019(6)
C9 0.0234(8) 0.0152(7) 0.0205(8) 0.0025(7) -0.0021(7) -0.0003(6)
C5 0.0177(7) 0.0147(7) 0.0200(7) 0.0019(6) 0.0024(7) 0.0002(6)
C7 0.0179(7) 0.0148(7) 0.0156(7) -0.0011(6) 0.0006(6) -0.0009(6)
C21 0.0182(8) 0.0168(8) 0.0166(7) 0.0024(6) 0.0020(6) -0.0009(6)
C1 0.0137(7) 0.0161(7) 0.0173(7) -0.0003(6) 0.0009(6) -0.0016(6)
C15 0.0186(7) 0.0130(7) 0.0212(7) 0.0017(6) -0.0042(6) -0.0014(6)
C16 0.0192(7) 0.0145(7) 0.0255(8) 0.0001(6) -0.0013(7) -0.0036(6)
C8 0.0222(8) 0.0212(8) 0.0155(7) 0.0039(6) 0.0013(7) -0.0004(6)
C4 0.0159(7) 0.0204(8) 0.0172(7) 0.0000(6) 0.0025(6) 0.0005(6)
C2 0.0196(7) 0.0149(7) 0.0192(7) 0.0015(6) -0.0008(7) 0.0021(6)
C20 0.0215(8) 0.0299(9) 0.0272(9) -0.0026(7) 0.0008(7) 0.0033(7)
C3 0.0232(8) 0.0210(8) 0.0158(7) 0.0010(7) -0.0000(6) 0.0032(6)
C22 0.0197(8) 0.0227(8) 0.0330(9) 0.0089(7) 0.0027(7) 0.0073(7)
C17 0.0201(8) 0.0248(9) 0.0359(9) 0.0018(7) -0.0063(7) -0.0043(7)
C18 0.0305(9) 0.0286(10) 0.0367(10) 0.0024(8) -0.0156(8) -0.0014(8)
C11 0.0331(9) 0.0242(8) 0.0173(8) 0.0033(7) 0.0060(7) 0.0001(6)
C19 0.0379(10) 0.0330(10) 0.0252(9) -0.0016(8) -0.0129(8) 0.0048(7)
C23 0.0256(9) 0.0292(9) 0.0357(10) 0.0112(7) 0.0057(8) 0.0068(8)
C25 0.0362(10) 0.0460(12) 0.0309(10) 0.0149(9) -0.0019(9) 0.0099(9)
C24 0.0340(10) 0.0215(9) 0.0675(15) 0.0067(8) 0.0064(11) 0.0143(9)
C10 0.0713(17) 0.0676(16) 0.0197(9) 0.0393(13) 0.0078(10) 0.0138(9)
C12 0.0773(17) 0.0482(13) 0.0207(9) 0.0269(12) 0.0145(10) 0.0061(8)
C13 0.0563(15) 0.0700(16) 0.0270(10) 0.0348(13) 0.0111(10) 0.0004(10)
C14 0.092(2) 0.0656(16) 0.0436(13) -0.0401(16) 0.0264(14) -0.0334(12)

loop_
_atom_type.symbol
_atom_type.scat_dispersion_real
_atom_type.scat_dispersion_imag
_atom_type.scat_Cromer_Mann_a1
_atom_type.scat_Cromer_Mann_a2
_atom_type.scat_Cromer_Mann_a3
_atom_type.scat_Cromer_Mann_a4
_atom_type.scat_Cromer_Mann_b1
_atom_type.scat_Cromer_Mann_b2
_atom_type.scat_Cromer_Mann_b3
_atom_type.scat_Cromer_Mann_b4
_atom_type.scat_Cromer_Mann_c
_atom_type.scat_source
_atom_type.scat_dispersion_source
H 0.00000 0.00000 0.49300 0.32291 0.14019 0.04081 10.51090 26.12570 3.14236 57.79970 0.0030380000826 'International Tables Volume C Table 6.1.1.4 (pp. 500-502)' 'Henke, Gullikson and Davis, At. Data and Nucl. Data Tables, 1993, 54, 2'
C 0.00347 0.00161 2.31000 1.02000 1.58860 0.86500 20.84390 10.20750 0.56870 51.65120 0.215599998832 'International Tables Volume C Table 6.1.1.4 (pp. 500-502)' 'Henke, Gullikson and Davis, At. Data and Nucl. Data Tables, 1993, 54, 2'
S 0.12424 0.12443 6.90530 5.20340 1.43790 1.58630 1.46790 22.21510 0.25360 56.17200 0.866900026798 'International Tables Volume C Table 6.1.1.4 (pp. 500-502)' 'Henke, Gullikson and Davis, At. Data and Nucl. Data Tables, 1993, 54, 2'
O 0.01158 0.00611 3.04850 2.28680 1.54630 0.86700 13.27710 5.70110 0.32390 32.90890 0.250800013542 'International Tables Volume C Table 6.1.1.4 (pp. 500-502)' 'Henke, Gullikson and Davis, At. Data and Nucl. Data Tables, 1993, 54, 2'
N 0.00653 0.00323 12.21260 3.13220 2.01250 1.16630 0.00570 9.89330 28.99750 0.58260 -11.5290002823 'International Tables Volume C Table 6.1.1.4 (pp. 500-502)' 'Henke, Gullikson and Davis, At. Data and Nucl. Data Tables, 1993, 54, 2'

loop_
_geom_angle_atom_site_label_1
_geom_angle_atom_site_label_2
_geom_angle_atom_site_label_3
_geom_angle
_geom_angle_site_symmetry_1
_geom_angle_site_symmetry_3
_geom_angle_publ_flag
N1 S1 O3 120.79(7) . . ?
C1 S1 O3 108.75(7) . . ?
C1 S1 N1 111.21(7) . . ?
C15 S1 O3 109.41(7) . . ?
C15 S1 N1 101.96(7) . . ?
C15 S1 C1 103.11(7) . . ?
C22 O1 C21 121.43(13) . . ?
C10 O4 C9 114.36(14) . . ?
C21 N1 S1 118.89(10) . . ?
C19 N2 C15 116.97(15) . . ?
C7 C6 C5 120.80(13) . . ?
C1 C6 C5 117.26(13) . . ?
C1 C6 C7 121.90(13) . . ?
O4 C9 O5 123.60(14) . . ?
C8 C9 O5 122.85(15) . . ?
C8 C9 O4 113.53(13) . . ?
H5 C5 C6 118.70(8) . . ?
C4 C5 C6 122.59(13) . . ?
C4 C5 H5 118.70(9) . . ?
H7 C7 C6 118.28(8) . . ?
C8 C7 C6 123.43(14) . . ?
C8 C7 H7 118.28(10) . . ?
O2 C21 O1 125.27(14) . . ?
N1 C21 O1 106.59(13) . . ?
N1 C21 O2 128.14(14) . . ?
C6 C1 S1 120.08(11) . . ?
C2 C1 S1 118.60(11) . . ?
C2 C1 C6 121.13(13) . . ?
N2 C15 S1 109.79(12) . . ?
C16 C15 S1 123.99(12) . . ?
C16 C15 N2 126.18(15) . . ?
C20 C16 C15 125.55(14) . . ?
C17 C16 C15 114.64(14) . . ?
C17 C16 C20 119.81(15) . . ?
C7 C8 C9 124.52(14) . . ?
H8 C8 C9 117.74(8) . . ?
H8 C8 C7 117.74(10) . . ?
C3 C4 C5 117.79(14) . . ?
C11 C4 C5 119.38(14) . . ?
C11 C4 C3 122.82(14) . . ?
H2 C2 C1 120.12(9) . . ?
C3 C2 C1 119.75(13) . . ?
C3 C2 H2 120.12(9) . . ?
H20a C20 C16 109.5 . . ?
H20b C20 C16 109.5 . . ?
H20b C20 H20a 109.5 . . ?
H20c C20 C16 109.5 . . ?
H20c C20 H20a 109.5 . . ?
H20c C20 H20b 109.5 . . ?
C2 C3 C4 121.44(14) . . ?
H3 C3 C4 119.28(9) . . ?
H3 C3 C2 119.28(9) . . ?
C23 C22 O1 109.30(13) . . ?
C25 C22 O1 110.82(14) . . ?
C25 C22 C23 112.78(15) . . ?
C24 C22 O1 101.67(13) . . ?
C24 C22 C23 110.22(16) . . ?
C24 C22 C25 111.49(16) . . ?
H17 C17 C16 119.73(10) . . ?
C18 C17 C16 120.55(16) . . ?
C18 C17 H17 119.73(11) . . ?
H18 C18 C17 120.52(11) . . ?
C19 C18 C17 118.96(16) . . ?
C19 C18 H18 120.52(10) . . ?
C12 C11 C4 112.34(14) . . ?
C13 C11 C4 109.60(15) . . ?
C13 C11 C12 106.70(17) . . ?
C14 C11 C4 108.88(15) . . ?
C14 C11 C12 110.14(19) . . ?
C14 C11 C13 109.13(19) . . ?
C18 C19 N2 122.63(16) . . ?
H19 C19 N2 118.68(10) . . ?
H19 C19 C18 118.68(10) . . ?
H23a C23 C22 109.5 . . ?
H23b C23 C22 109.5 . . ?
H23b C23 H23a 109.5 . . ?
H23c C23 C22 109.5 . . ?
H23c C23 H23a 109.5 . . ?
H23c C23 H23b 109.5 . . ?
H25a C25 C22 109.5 . . ?
H25b C25 C22 109.5 . . ?
H25b C25 H25a 109.5 . . ?
H25c C25 C22 109.5 . . ?
H25c C25 H25a 109.5 . . ?
H25c C25 H25b 109.5 . . ?
H24a C24 C22 109.5 . . ?
H24b C24 C22 109.5 . . ?
H24b C24 H24a 109.5 . . ?
H24c C24 C22 109.5 . . ?
H24c C24 H24a 109.5 . . ?
H24c C24 H24b 109.5 . . ?
H10a C10 O4 109.5 . . ?
H10b C10 O4 109.5 . . ?
H10b C10 H10a 109.5 . . ?
H10c C10 O4 109.5 . . ?
H10c C10 H10a 109.5 . . ?
H10c C10 H10b 109.5 . . ?
H12a C12 C11 109.5 . . ?
H12b C12 C11 109.5 . . ?
H12b C12 H12a 109.5 . . ?
H12c C12 C11 109.5 . . ?
H12c C12 H12a 109.5 . . ?
H12c C12 H12b 109.5 . . ?
H13a C13 C11 109.5 . . ?
H13b C13 C11 109.5 . . ?
H13b C13 H13a 109.5 . . ?
H13c C13 C11 109.5 . . ?
H13c C13 H13a 109.5 . . ?
H13c C13 H13b 109.5 . . ?
H14a C14 C11 109.5 . . ?
H14b C14 C11 109.5 . . ?
H14b C14 H14a 109.5 . . ?
H14c C14 C11 109.5 . . ?
H14c C14 H14a 109.5 . . ?
H14c C14 H14b 109.5 . . ?

loop_
_geom_bond_atom_site_label_1
_geom_bond_atom_site_label_2
_geom_bond_distance
_geom_bond_site_symmetry_2
_geom_bond_publ_flag
S1 O3 1.4426(11) . ?
S1 N1 1.5466(12) . ?
S1 C1 1.7784(15) . ?
S1 C15 1.8093(15) . ?
O1 C21 1.3440(18) . ?
O1 C22 1.4832(18) . ?
O2 C21 1.2094(19) . ?
O5 C9 1.2080(19) . ?
O4 C9 1.331(2) . ?
O4 C10 1.445(2) . ?
N1 C21 1.3873(19) . ?
N2 C15 1.326(2) . ?
N2 C19 1.338(2) . ?
C6 C5 1.395(2) . ?
C6 C7 1.474(2) . ?
C6 C1 1.413(2) . ?
C9 C8 1.478(2) . ?
C5 H5 0.9300 . ?
C5 C4 1.398(2) . ?
C7 H7 0.9300 . ?
C7 C8 1.324(2) . ?
C1 C2 1.380(2) . ?
C15 C16 1.393(2) . ?
C16 C20 1.503(2) . ?
C16 C17 1.401(2) . ?
C8 H8 0.9300 . ?
C4 C3 1.391(2) . ?
C4 C11 1.534(2) . ?
C2 H2 0.9300 . ?
C2 C3 1.386(2) . ?
C20 H20a 0.9600 . ?
C20 H20b 0.9600 . ?
C20 H20c 0.9600 . ?
C3 H3 0.9300 . ?
C22 C23 1.508(2) . ?
C22 C25 1.516(3) . ?
C22 C24 1.521(3) . ?
C17 H17 0.9300 . ?
C17 C18 1.377(3) . ?
C18 H18 0.9300 . ?
C18 C19 1.379(3) . ?
C11 C12 1.519(2) . ?
C11 C13 1.532(3) . ?
C11 C14 1.518(3) . ?
C19 H19 0.9300 . ?
C23 H23a 0.9600 . ?
C23 H23b 0.9600 . ?
C23 H23c 0.9600 . ?
C25 H25a 0.9600 . ?
C25 H25b 0.9600 . ?
C25 H25c 0.9600 . ?
C24 H24a 0.9600 . ?
C24 H24b 0.9600 . ?
C24 H24c 0.9600 . ?
C10 H10a 0.9600 . ?
C10 H10b 0.9600 . ?
C10 H10c 0.9600 . ?
C12 H12a 0.9600 . ?
C12 H12b 0.9600 . ?
C12 H12c 0.9600 . ?
C13 H13a 0.9600 . ?
C13 H13b 0.9600 . ?
C13 H13c 0.9600 . ?
C14 H14a 0.9600 . ?
C14 H14b 0.9600 . ?
C14 H14c 0.9600 . ?
